data_9009517
loop_
_publ_author_name
'Kolitsch, U.'
'Giester, G.'

_publ_section_title
;
 The crystal structure of faustite and its copper analogue turquoise
;
_journal_name_full 'Mineralogical Magazine'
_journal_page_first 905
_journal_page_last 913
_journal_paper_doi 10.1180/002646100549733
_journal_volume 64
_journal_year 2000
_chemical_compound_source 'Iron Monarch iron ore deposit, South Australia'
_chemical_formula_sum 'Al3 Cu0.452 H8 O14 P2'
_chemical_name_mineral Turquoise
_space_group_IT_number 2
_symmetry_space_group_name_Hall '-P 1'
_symmetry_space_group_name_H-M 'P -1'
_cell_angle_alpha 68.42
_cell_angle_beta 69.65
_cell_angle_gamma 65.05
_cell_formula_units_Z 2
_cell_length_a 7.410
_cell_length_b 7.633
_cell_length_c 9.904
_cell_volume 459.808
_database_code_amcsd 0014545
_exptl_crystal_density_diffrn 2.916
_cod_original_formula_sum 'Cu.452 Al3 P2 O14 H8'
_cod_database_code 9009517

loop_
_space_group_symop_operation_xyz
x,y,z
-x,-y,-z

loop_
_atom_site_aniso_label
_atom_site_aniso_U_11
_atom_site_aniso_U_22
_atom_site_aniso_U_33
_atom_site_aniso_U_12
_atom_site_aniso_U_13
_atom_site_aniso_U_23
Cu1 0.00740 0.00798 0.00660 -0.00159 0.00203 -0.00188
Al1 0.01020 0.00590 0.00730 -0.00360 -0.00300 -0.00110
Al2 0.00810 0.00610 0.00710 -0.00290 -0.00240 -0.00160
Al3 0.00610 0.00590 0.00530 -0.00230 -0.00060 -0.00200
P1 0.00660 0.00660 0.00580 -0.00288 -0.00136 -0.00183
P2 0.00590 0.00570 0.00530 -0.00262 -0.00111 -0.00167
O1 0.00710 0.01030 0.00860 -0.00370 -0.00020 -0.00220
O2 0.00940 0.00840 0.00570 -0.00290 -0.00080 -0.00330
O3 0.01130 0.00950 0.00500 -0.00470 -0.00020 -0.00300
O4 0.01300 0.01200 0.01460 -0.00600 -0.00570 0.00030
O5 0.01190 0.00680 0.00690 -0.00330 -0.00540 0.00000
O6 0.00870 0.00690 0.00690 -0.00200 -0.00410 -0.00050
O7 0.00940 0.00640 0.00890 -0.00190 -0.00220 -0.00090
O8 0.01420 0.00830 0.01090 -0.00440 -0.00540 -0.00270
O9 0.00850 0.01040 0.00920 -0.00350 -0.00010 -0.00590
O10 0.00960 0.00920 0.01290 -0.00390 -0.00060 -0.00170
O11 0.00910 0.00750 0.00990 -0.00240 -0.00240 -0.00080
O12 0.00780 0.00920 0.00560 -0.00130 -0.00140 -0.00250
O13 0.01230 0.00780 0.00790 -0.00510 -0.00380 -0.00250
O14 0.00650 0.00910 0.00780 -0.00300 -0.00160 -0.00050

loop_
_atom_site_label
_atom_site_fract_x
_atom_site_fract_y
_atom_site_fract_z
_atom_site_occupancy
_atom_site_U_iso_or_equiv
Cu1 0.00000 0.00000 0.00000 0.87400 0.00875
Al1 0.28321 0.17672 0.75262 1.00000 0.00739
Al2 0.75315 0.18560 0.27287 1.00000 0.00683
Al3 0.24489 0.50221 0.24459 1.00000 0.00571
P1 0.35046 0.38634 0.94324 1.00000 0.00608
P2 0.84272 0.38707 0.45631 1.00000 0.00540
O1 0.06800 0.36290 0.38468 1.00000 0.00890
O2 0.80450 0.34485 0.62581 1.00000 0.00780
O3 0.27670 0.35580 0.11311 1.00000 0.00840
O4 0.06320 0.06610 0.19825 1.00000 0.01300
O5 0.23770 0.07320 0.62792 1.00000 0.00810
O6 0.73550 0.08280 0.12361 1.00000 0.00750
O7 0.29620 0.40354 0.60706 1.00000 0.00890
O8 0.32530 0.22300 0.90554 1.00000 0.01010
O9 0.98630 0.28070 0.84408 1.00000 0.00880
O10 0.57410 0.04940 0.68631 1.00000 0.01130
O11 0.78480 0.40900 0.13125 1.00000 0.00930
O12 0.46490 0.29400 0.32633 1.00000 0.00800
O13 0.78830 0.22916 0.43134 1.00000 0.00800
O14 0.57710 0.36620 0.89794 1.00000 0.00820
H1 0.12800 -0.02800 0.22400 1.00000 0.03200
H2 0.11600 0.13200 0.17600 1.00000 0.04000
H3 0.62800 0.11700 0.60900 1.00000 0.04000
H4 0.60800 -0.05700 0.67900 1.00000 0.03500
H5 0.20400 0.12900 0.57300 1.00000 0.02300
H6 0.69100 0.14300 0.07400 1.00000 0.01800
H7 0.98700 0.31800 0.88900 1.00000 0.02900
H8 0.44800 0.28700 0.39700 1.00000 0.02100
Cu2 0.50000 0.00000 0.50000 0.03000 0.02000

loop_
_cod_changelog_entry_id
_cod_changelog_entry_author
_cod_changelog_entry_date
_cod_changelog_entry_text
1
;cod-tools version 3.10.1
Id: cif_fix_AMCSD_atom_labels 10224 2024-08-07 11:09:31Z saulius
;
2024-08-07T19:39:55+03:00
;Changed the following '_atom_site_label' values:
the first duplicated label 'Cu'  converted to 'Cu1'
duplicated label 'Cu' at index 28 converted to 'Cu2'
;

loop_
_cod_related_entry_id
_cod_related_entry_database
_cod_related_entry_code
1 AMCSD 0014545
